data_9014624
loop_
_publ_author_name
'Colombet, P.'
'Leblanc, A.'
'Danot, M.'
'Rouxel, J.'

_publ_section_title
;
 Structural aspects and magnetic properties of the lamellar compound
 Cu0.5 Cr0.5 P S3
 _cod_database_code 1000460
;
_journal_name_full 'Journal of Solid State Chemistry'
_journal_page_first 174
_journal_page_last 184
_journal_paper_doi 10.1016/0022-4596(82)90200-6
_journal_volume 41
_journal_year 1982
_chemical_formula_sum 'Cr Cu P2 S6'
_space_group_IT_number 15
_symmetry_space_group_name_Hall '-C 2yc'
_symmetry_space_group_name_H-M 'C 1 2/c 1'
_cell_angle_alpha 90
_cell_angle_beta 107.09
_cell_angle_gamma 90
_cell_length_a 5.916
_cell_length_b 10.246
_cell_length_c 13.415
_cell_formula_units_Z 4
_cell_volume 777.249
_database_code_amcsd 0013464
_exptl_crystal_density_diffrn 3.161
_cod_duplicate_entry 1000460
_cod_original_formula_sum 'S6 P2 Cr Cu'
_cod_database_code 9014624
_amcsd_formula_title 'Cr0.5 Cu0.5 P S3'

loop_
_space_group_symop_operation_xyz
x,y,z
1/2+x,1/2+y,z
x,-y,1/2+z
1/2+x,1/2-y,1/2+z
-x,y,1/2-z
1/2-x,1/2+y,1/2-z
-x,-y,-z
1/2-x,1/2-y,-z

loop_
_atom_site_aniso_label
_atom_site_aniso_U_11
_atom_site_aniso_U_22
_atom_site_aniso_U_33
_atom_site_aniso_U_12
_atom_site_aniso_U_13
_atom_site_aniso_U_23
S1 0.00850 0.01490 0.01680 0.00410 0.00670 0.00620
S2 0.01140 0.01350 0.01620 0.00560 0.00760 0.00620
S3 0.00920 0.00940 0.01760 0.00220 -0.00270 -0.00110
P1 0.00610 0.00930 0.01090 -0.00020 0.00210 -0.00020
Cr1 0.00530 0.00820 0.01080 -0.00540 0.00220 0.00150
Cu1 0.02410 0.01270 0.17090 0.00000 0.05100 -0.00060
Cu2 0.04480 0.05030 0.08880 -0.00220 0.03840 0.00070

loop_
_atom_site_label
_atom_site_fract_x
_atom_site_fract_y
_atom_site_fract_z
_atom_site_occupancy
S1 0.24710 0.18230 0.37360 1.00000
S2 0.26560 0.17240 0.87360 1.00000
S3 0.72400 0.99560 0.37570 1.00000
P1 0.05330 0.33190 0.83440 1.00000
Cr1 0.00000 0.33510 0.25000 1.00000
Cu1 0.06070 0.00210 0.34820 0.33000
Cu2 0.49660 0.50200 0.26700 0.17000

loop_
_cod_related_entry_id
_cod_related_entry_database
_cod_related_entry_code
1 AMCSD 0013464
